data_2201215
loop_
_publ_author_name
'Sang, Ruili'
'Zhu, Miaoli'
'Yang, Pin'

_publ_section_title
;
 Triaqua(2,2'-biimidazole)oxovanadium(IV) sulfate dihydrate
;
_journal_issue 5
_journal_name_full 'Acta Crystallographica Section E'
_journal_page_first m172
_journal_page_last m175
_journal_paper_doi 10.1107/S1600536802005615
_journal_volume 58
_journal_year 2002
_chemical_formula_iupac '[V O (C6 H6 N4) (H2 O1)3] S O4, 2H2 O'
_chemical_formula_moiety 'C6 H12 N4 O4 V 2+, O4 S 2-, 2(H2 O)'
_chemical_formula_sum 'C6 H16 N4 O10 S V'
_chemical_formula_weight 387.23
_chemical_name_common '[VO(H~2~biim)(H~2~O)~3~]SO~4~^.^2H~2~O'
_chemical_name_systematic
;
Triaqua(2,2'-biimidazole)oxovandium(IV) sulfate dihydrate
;
_space_group_IT_number 14
_symmetry_cell_setting monoclinic
_symmetry_space_group_name_Hall '-P 2yn'
_symmetry_space_group_name_H-M 'P 1 21/n 1'
_atom_sites_solution_hydrogens geom
_atom_sites_solution_primary direct
_atom_sites_solution_secondary difmap
_audit_creation_method SHELXL-97
_cell_angle_alpha 90.00
_cell_angle_beta 106.994(3)
_cell_angle_gamma 90.00
_cell_formula_units_Z 4
_cell_length_a 8.796(2)
_cell_length_b 16.337(5)
_cell_length_c 11.058(3)
_cell_measurement_reflns_used 2919
_cell_measurement_temperature 293(2)
_cell_measurement_theta_max 27.4
_cell_measurement_theta_min 2.3
_cell_volume 1519.7(7)
_computing_cell_refinement 'SAINT (Bruker, 1994-1996)'
_computing_data_collection 'SMART (Bruker, 1998)'
_computing_data_reduction SAINT
_computing_molecular_graphics 'SHELXTL (Sheldrick, 1999)'
_computing_publication_material SHELXTL
_computing_structure_refinement 'SHELXL97 (Sheldrick, 1997)'
_computing_structure_solution 'SHELXS97 (Sheldrick, 1997)'
_diffrn_ambient_temperature 293(2)
_diffrn_measured_fraction_theta_full 0.995
_diffrn_measured_fraction_theta_max 0.995
_diffrn_measurement_device_type 'SMART5.0 CCD area-detector'
_diffrn_measurement_method \w
_diffrn_radiation_monochromator graphite
_diffrn_radiation_source 'fine-focus sealed tube'
_diffrn_radiation_type MoK\a
_diffrn_radiation_wavelength 0.71073
_diffrn_reflns_av_R_equivalents 0.029
_diffrn_reflns_av_sigmaI/netI 0.0389
_diffrn_reflns_limit_h_max 10
_diffrn_reflns_limit_h_min -10
_diffrn_reflns_limit_k_max 20
_diffrn_reflns_limit_k_min -13
_diffrn_reflns_limit_l_max 13
_diffrn_reflns_limit_l_min -13
_diffrn_reflns_number 6656
_diffrn_reflns_theta_full 26.0
_diffrn_reflns_theta_max 26.0
_diffrn_reflns_theta_min 2.3
_diffrn_standards_decay_% 0
_diffrn_standards_interval_count 0
_diffrn_standards_interval_time 0
_diffrn_standards_number 0
_exptl_absorpt_coefficient_mu 0.85
_exptl_absorpt_correction_T_max 0.849
_exptl_absorpt_correction_T_min 0.785
_exptl_absorpt_correction_type multi-scan
_exptl_absorpt_process_details '(SADABS; Sheldrick, 1996)'
_exptl_crystal_colour blue
_exptl_crystal_density_diffrn 1.693
_exptl_crystal_density_method 'not measured'
_exptl_crystal_description block
_exptl_crystal_F_000 796
_exptl_crystal_size_max 0.30
_exptl_crystal_size_mid 0.20
_exptl_crystal_size_min 0.20
_refine_diff_density_max 0.53
_refine_diff_density_min -0.50
_refine_ls_extinction_method none
_refine_ls_goodness_of_fit_ref 1.00
_refine_ls_hydrogen_treatment mixed
_refine_ls_matrix_type full
_refine_ls_number_parameters 239
_refine_ls_number_reflns 2966
_refine_ls_number_restraints 0
_refine_ls_restrained_S_all 1.00
_refine_ls_R_factor_all 0.066
_refine_ls_R_factor_gt 0.057
_refine_ls_shift/su_max <0.001
_refine_ls_shift/su_mean 0.000
_refine_ls_structure_factor_coef Fsqd
_refine_ls_weighting_details 'calc w = 1/[\s^2^(Fo^2^)+(0.0051P)^2^+5.8095P] where P = (Fo^2^+2Fc^2^)/3'
_refine_ls_weighting_scheme calc
_refine_ls_wR_factor_gt 1.000
_refine_ls_wR_factor_ref 0.102
_reflns_number_gt 2613
_reflns_number_total 2966
_reflns_threshold_expression I>2\s(I)
_cod_data_source_file ya6092.cif
_cod_data_source_block I
_cod_original_sg_symbol_Hall 'P 2yn'
_cod_original_sg_symbol_H-M 'P 21/n'
_cod_database_code 2201215
_cod_database_fobs_code 2201215

loop_
_symmetry_equiv_pos_as_xyz
'x, y, z'
'-x+1/2, y+1/2, -z+1/2'
'-x, -y, -z'
'x-1/2, -y-1/2, z-1/2'

loop_
_atom_site_label
_atom_site_fract_x
_atom_site_fract_y
_atom_site_fract_z
_atom_site_U_iso_or_equiv
_atom_site_adp_type
_atom_site_calc_flag
_atom_site_refinement_flags
_atom_site_occupancy
_atom_site_disorder_assembly
_atom_site_disorder_group
_atom_site_type_symbol
V1 0.82108(7) 0.13784(4) 0.35777(6) 0.02700(17) Uani d . 1 . . V
S1 0.75417(11) 0.86569(6) 0.87250(9) 0.0310(2) Uani d . 1 . . S
O1 0.9707(3) 0.10862(18) 0.3179(3) 0.0382(7) Uani d . 1 . . O
O2 0.6153(4) 0.1895(2) 0.4024(3) 0.0380(7) Uani d . 1 . . O
O3 0.8789(4) 0.25890(18) 0.3664(3) 0.0365(7) Uani d . 1 . . O
O4 0.6776(4) 0.1455(2) 0.1759(3) 0.0373(7) Uani d . 1 . . O
O5 0.8211(4) 0.9476(2) 0.8859(3) 0.0588(10) Uani d . 1 . . O
O6 0.6329(3) 0.8599(2) 0.9393(3) 0.0428(7) Uani d . 1 . . O
O7 0.8812(4) 0.8083(2) 0.9274(3) 0.0578(10) Uani d . 1 . . O
O8 0.6819(3) 0.8473(2) 0.7383(3) 0.0472(8) Uani d . 1 . . O
O9 0.8183(5) 0.0961(3) 0.0066(4) 0.0474(9) Uani d . 1 . . O
O10 0.1423(5) 0.2973(3) 0.3171(4) 0.0642(11) Uani d . 1 . . O
N1 0.9128(4) 0.12241(19) 0.5533(3) 0.0303(7) Uani d . 1 . . N
N2 0.9117(4) 0.0520(2) 0.7214(3) 0.0363(8) Uani d . 1 . . N
H2 0.8891 0.0149 0.7685 0.044 Uiso calc R 1 . . H
N3 0.7161(4) 0.0259(2) 0.3844(3) 0.0322(7) Uani d . 1 . . N
N4 0.6770(4) -0.0647(2) 0.5181(3) 0.0397(9) Uani d . 1 . . N
H4 0.6828 -0.0893 0.5881 0.048 Uiso calc R 1 . . H
C1 1.0133(5) 0.1591(3) 0.6578(4) 0.0385(10) Uani d . 1 . . C
H1 1.0724 0.2062 0.6571 0.046 Uiso calc R 1 . . H
C2 1.0130(5) 0.1164(3) 0.7609(4) 0.0443(11) Uani d . 1 . . C
H2A 1.0708 0.1283 0.8439 0.053 Uiso calc R 1 . . H
C3 0.8549(5) 0.0574(2) 0.5971(4) 0.0293(8) Uani d . 1 . . C
C4 0.7503(5) 0.0046(2) 0.5053(4) 0.0304(9) Uani d . 1 . . C
C5 0.5908(5) -0.0898(3) 0.4002(4) 0.0453(11) Uani d . 1 . . C
H5 0.5275 -0.1364 0.3803 0.054 Uiso calc R 1 . . H
C6 0.6155(5) -0.0338(3) 0.3186(4) 0.0415(10) Uani d . 1 . . C
H6 0.5713 -0.0354 0.2313 0.050 Uiso calc R 1 . . H
H7 0.524(6) 0.181(3) 0.353(4) 0.048(15) Uiso d . 1 . . H
H8 0.623(6) 0.221(3) 0.457(5) 0.046(15) Uiso d . 1 . . H
H9 0.959(6) 0.271(3) 0.350(4) 0.043(14) Uiso d . 1 . . H
H10 0.874(6) 0.288(3) 0.429(5) 0.069(18) Uiso d . 1 . . H
H11 0.588(5) 0.139(3) 0.152(4) 0.033(13) Uiso d . 1 . . H
H12 0.723(7) 0.128(4) 0.131(5) 0.07(2) Uiso d . 1 . . H
H13 0.894(6) 0.104(3) 0.042(5) 0.051(19) Uiso d . 1 . . H
H14 0.808(6) 0.051(3) -0.018(5) 0.06(2) Uiso d . 1 . . H
H15 0.189(5) 0.264(2) 0.380(4) 0.015(11) Uiso d . 1 . . H
H16 0.210(8) 0.326(4) 0.378(6) 0.09(2) Uiso d . 1 . . H

loop_
_atom_site_aniso_label
_atom_site_aniso_U_11
_atom_site_aniso_U_22
_atom_site_aniso_U_33
_atom_site_aniso_U_12
_atom_site_aniso_U_13
_atom_site_aniso_U_23
V1 0.0282(3) 0.0269(3) 0.0261(3) 0.0009(3) 0.0082(3) 0.0011(3)
S1 0.0281(5) 0.0363(5) 0.0279(5) -0.0055(4) 0.0071(4) 0.0028(4)
O1 0.0340(15) 0.0405(17) 0.0405(16) 0.0031(13) 0.0114(13) -0.0003(13)
O2 0.0277(16) 0.0438(19) 0.0412(18) -0.0014(14) 0.0082(14) -0.0118(16)
O3 0.0422(18) 0.0314(16) 0.0412(18) -0.0066(14) 0.0205(15) -0.0037(14)
O4 0.0288(17) 0.054(2) 0.0287(16) 0.0041(15) 0.0079(14) -0.0017(14)
O5 0.084(3) 0.047(2) 0.059(2) -0.0299(19) 0.041(2) -0.0159(17)
O6 0.0334(15) 0.059(2) 0.0392(16) -0.0015(15) 0.0149(13) 0.0078(15)
O7 0.0467(19) 0.074(3) 0.057(2) 0.0173(17) 0.0220(17) 0.0281(19)
O8 0.0399(17) 0.067(2) 0.0313(16) -0.0180(16) 0.0053(13) 0.0001(15)
O9 0.033(2) 0.064(3) 0.043(2) 0.0005(18) 0.0085(17) -0.0149(19)
O10 0.052(2) 0.063(3) 0.083(3) -0.010(2) 0.028(2) -0.014(3)
N1 0.0340(17) 0.0273(18) 0.0267(16) -0.0005(14) 0.0046(14) 0.0015(14)
N2 0.051(2) 0.0321(19) 0.0251(17) -0.0010(16) 0.0101(16) 0.0039(15)
N3 0.0356(18) 0.0294(18) 0.0292(17) -0.0038(15) 0.0057(14) 0.0004(14)
N4 0.046(2) 0.037(2) 0.0344(19) -0.0102(17) 0.0097(16) 0.0055(16)
C1 0.044(2) 0.029(2) 0.036(2) -0.0069(19) 0.0026(19) -0.0044(18)
C2 0.054(3) 0.039(3) 0.032(2) -0.003(2) 0.000(2) -0.0052(19)
C3 0.033(2) 0.026(2) 0.028(2) 0.0023(17) 0.0086(17) 0.0032(16)
C4 0.035(2) 0.026(2) 0.029(2) 0.0011(17) 0.0080(17) 0.0021(16)
C5 0.047(3) 0.040(3) 0.044(3) -0.017(2) 0.005(2) -0.005(2)
C6 0.047(3) 0.041(3) 0.032(2) -0.009(2) 0.005(2) -0.0044(19)

loop_
_atom_type_symbol
_atom_type_description
_atom_type_scat_dispersion_real
_atom_type_scat_dispersion_imag
_atom_type_scat_source
C C 0.0033 0.0016 'International Tables Vol C Tables 4.2.6.8 and 6.1.1.4'
H H 0.0000 0.0000 'International Tables Vol C Tables 4.2.6.8 and 6.1.1.4'
N N 0.0061 0.0033 'International Tables Vol C Tables 4.2.6.8 and 6.1.1.4'
O O 0.0106 0.0060 'International Tables Vol C Tables 4.2.6.8 and 6.1.1.4'
S S 0.1246 0.1234 'International Tables Vol C Tables 4.2.6.8 and 6.1.1.4'
V V 0.3005 0.5294 'International Tables Vol C Tables 4.2.6.8 and 6.1.1.4'

loop_
_geom_angle_atom_site_label_1
_geom_angle_atom_site_label_2
_geom_angle_atom_site_label_3
_geom_angle
_geom_angle_publ_flag
O1 V1 O3 95.13(15) yes
O1 V1 O4 93.96(14) yes
O3 V1 O4 93.46(13) yes
O1 V1 N1 98.68(14) yes
O3 V1 N1 93.03(13) yes
O4 V1 N1 165.20(13) yes
O1 V1 N3 102.23(14) yes
O3 V1 N3 161.67(14) yes
O4 V1 N3 91.21(13) yes
N1 V1 N3 78.66(12) yes
O1 V1 O2 174.22(14) yes
O3 V1 O2 79.97(13) yes
O4 V1 O2 83.35(14) yes
N1 V1 O2 84.71(13) yes
N3 V1 O2 82.98(13) yes
O7 S1 O5 108.3(2) no
O7 S1 O8 110.2(2) no
O5 S1 O8 109.60(19) no
O7 S1 O6 109.41(18) no
O5 S1 O6 109.89(19) no
O8 S1 O6 109.44(17) no
V1 O2 H7 119(3) no
V1 O2 H8 123(4) no
H7 O2 H8 117(5) no
V1 O3 H9 117(3) no
V1 O3 H10 121(4) no
H9 O3 H10 108(5) no
V1 O4 H11 128(3) no
V1 O4 H12 109(4) no
H11 O4 H12 113(5) no
H13 O9 H14 112(6) no
H15 O10 H16 70(4) no
C3 N1 C1 105.3(3) yes
C3 N1 V1 113.6(3) yes
C1 N1 V1 141.1(3) yes
C3 N2 C2 107.2(3) yes
C3 N2 H2 126.4 no
C2 N2 H2 126.4 no
C4 N3 C6 105.5(3) yes
C4 N3 V1 112.9(3) yes
C6 N3 V1 141.5(3) yes
C4 N4 C5 107.8(3) yes
C4 N4 H4 126.1 no
C5 N4 H4 126.1 no
C2 C1 N1 109.2(4) yes
C2 C1 H1 125.4 no
N1 C1 H1 125.4 yes
C1 C2 N2 107.0(4) yes
C1 C2 H2A 126.5 no
N2 C2 H2A 126.5 no
N2 C3 N1 111.3(3) yes
N2 C3 C4 131.5(4) yes
N1 C3 C4 117.1(3) yes
N3 C4 N4 110.9(3) yes
N3 C4 C3 117.5(3) yes
N4 C4 C3 131.6(4) yes
C6 C5 N4 106.4(4) yes
C6 C5 H5 126.8 no
N4 C5 H5 126.8 no
C5 C6 N3 109.5(4) yes
C5 C6 H6 125.3 no
N3 C6 H6 125.3 no

loop_
_geom_bond_atom_site_label_1
_geom_bond_atom_site_label_2
_geom_bond_site_symmetry_2
_geom_bond_distance
_geom_bond_publ_flag
V1 O1 . 1.579(3) yes
V1 O2 . 2.180(3) yes
V1 O3 . 2.037(3) yes
V1 O4 . 2.042(3) yes
V1 N1 . 2.090(3) yes
V1 N3 . 2.107(3) yes
S1 O7 . 1.449(3) no
S1 O5 . 1.452(3) no
S1 O8 . 1.465(3) no
S1 O6 . 1.467(3) no
O2 H7 . 0.84(5) no
O2 H8 . 0.78(5) no
O3 H9 . 0.80(5) no
O3 H10 . 0.86(6) no
O4 H11 . 0.76(4) no
O4 H12 . 0.78(6) no
O9 H13 . 0.68(5) no
O9 H14 . 0.78(6) no
O10 H15 . 0.88(4) no
O10 H16 . 0.89(7) no
N1 C3 . 1.329(5) yes
N1 C1 . 1.370(5) yes
N2 C3 . 1.321(5) yes
N2 C2 . 1.365(5) yes
N2 H2 . 0.8600 no
N3 C4 . 1.328(5) yes
N3 C6 . 1.375(5) yes
N4 C4 . 1.331(5) yes
N4 C5 . 1.366(5) yes
N4 H4 . 0.8600 no
C1 C2 . 1.338(6) yes
C1 H1 . 0.9300 no
C2 H2A . 0.9300 no
C3 C4 . 1.440(5) yes
C5 C6 . 1.346(6) yes
C5 H5 . 0.9300 no
C6 H6 . 0.9300 no

loop_
_geom_hbond_atom_site_label_D
_geom_hbond_atom_site_label_H
_geom_hbond_atom_site_label_A
_geom_hbond_site_symmetry_A
_geom_hbond_distance_DH
_geom_hbond_distance_HA
_geom_hbond_distance_DA
_geom_hbond_angle_DHA
_geom_hbond_publ_flag
N2 H2 O5 1_545 0.86 1.92 2.775(5) 169.8 yes
N4 H4 O8 1_545 0.86 1.96 2.817(5) 174.6 yes
O2 H7 O8 3_666 0.84(5) 1.85(5) 2.691(4) 172(5) yes
O2 H8 O7 2_646 0.78(5) 1.93(5) 2.697(5) 171(5) yes
O3 H9 O10 1_655 0.80(5) 1.81(5) 2.608(5) 179(5) yes
O3 H10 O6 2_646 0.86(6) 1.88(6) 2.735(4) 176(5) yes
O4 H11 O6 3_666 0.76(4) 1.91(4) 2.657(4) 167(5) yes
O4 H12 O9 . 0.78(6) 1.88(6) 2.654(5) 172(6) yes
O9 H13 O7 3_766 0.68(5) 2.39(5) 2.971(6) 145(6) yes
O9 H14 O5 1_544 0.78(6) 2.02(6) 2.772(5) 163(6) yes
O10 H16 O9 4_566 0.89(7) 1.94(7) 2.814(6) 167(6) yes

loop_
_geom_torsion_atom_site_label_1
_geom_torsion_atom_site_label_2
_geom_torsion_atom_site_label_3
_geom_torsion_atom_site_label_4
_geom_torsion
_geom_torsion_publ_flag
O1 V1 N1 C3 -105.3(3) no
O3 V1 N1 C3 159.1(3) no
O4 V1 N1 C3 43.1(7) no
N3 V1 N1 C3 -4.5(3) no
O2 V1 N1 C3 79.4(3) no
O1 V1 N1 C1 77.4(4) no
O3 V1 N1 C1 -18.2(4) no
O4 V1 N1 C1 -134.2(6) no
N3 V1 N1 C1 178.3(5) no
O2 V1 N1 C1 -97.8(4) no
O1 V1 N3 C4 100.1(3) no
O3 V1 N3 C4 -60.8(5) no
O4 V1 N3 C4 -165.6(3) no
N1 V1 N3 C4 3.5(3) no
O2 V1 N3 C4 -82.5(3) no
O1 V1 N3 C6 -83.6(5) no
O3 V1 N3 C6 115.5(5) no
O4 V1 N3 C6 10.7(5) no
N1 V1 N3 C6 179.8(5) no
O2 V1 N3 C6 93.9(5) no
C3 N1 C1 C2 -0.5(5) no
V1 N1 C1 C2 176.9(3) no
N1 C1 C2 N2 0.1(5) no
C3 N2 C2 C1 0.3(5) no
C2 N2 C3 N1 -0.6(5) no
C2 N2 C3 C4 176.6(4) no
C1 N1 C3 N2 0.6(4) no
V1 N1 C3 N2 -177.6(3) no
C1 N1 C3 C4 -177.0(3) no
V1 N1 C3 C4 4.8(4) no
C6 N3 C4 N4 0.0(5) no
V1 N3 C4 N4 177.7(3) no
C6 N3 C4 C3 -179.8(4) no
V1 N3 C4 C3 -2.2(4) no
C5 N4 C4 N3 0.0(5) no
C5 N4 C4 C3 179.8(4) no
N2 C3 C4 N3 -178.8(4) no
N1 C3 C4 N3 -1.8(5) no
N2 C3 C4 N4 1.4(8) no
N1 C3 C4 N4 178.4(4) no
C4 N4 C5 C6 0.0(5) no
N4 C5 C6 N3 0.0(5) no
C4 N3 C6 C5 0.0(5) no
V1 N3 C6 C5 -176.5(3) no
